data_4063433
loop_
_publ_author_name
'Lee, Junseong'
'Kim, So Han'
'Lee, Kang Mun'
'Hwang, Kyu Young'
'Kim, Hyoseok'
'Huh, Jung Oh'
'Kim, Da Jung'
'Lee, Yoon Sup'
'Do, Youngkyu'
'Kim, Youngjo'

_publ_section_title
;
 Synthesis, Structures, Photoluminescent Behaviors, and DFT Studies of
 Novel Aluminum Complexes Containing Phenoxybenzotriazole Derivatives
;
_journal_issue 2
_journal_name_full Organometallics
_journal_page_first 347
_journal_paper_doi 10.1021/om9007423
_journal_volume 29
_journal_year 2010
_chemical_formula_sum 'C45.5 H61 Al Cl3 N6 O3.5'
_chemical_formula_weight 881.33
_chemical_name_systematic ?
_space_group_IT_number 37
_symmetry_space_group_name_Hall 'C 2 -2c'
_symmetry_space_group_name_H-M 'C c c 2'
_atom_sites_solution_hydrogens geom
_atom_sites_solution_primary direct
_atom_sites_solution_secondary difmap
_audit_creation_method SHELXL-97
_audit_update_record
;
2008-06-21 # Formateed by publCIF
;
_cell_angle_alpha 90.00
_cell_angle_beta 90.00
_cell_angle_gamma 90.00
_cell_formula_units_Z 8
_cell_length_a 17.8534(14)
_cell_length_b 21.9402(17)
_cell_length_c 24.7375(18)
_cell_measurement_temperature 296(2)
_cell_volume 9689.9(13)
_computing_structure_refinement 'SHELXL-97 (Sheldrick, 1997)'
_computing_structure_solution 'SHELXS-97 (Sheldrick, 1990)'
_diffrn_ambient_temperature 296(2)
_diffrn_measured_fraction_theta_full 0.958
_diffrn_measured_fraction_theta_max 0.958
_diffrn_radiation_monochromator graphite
_diffrn_radiation_source 'fine-focus sealed tube'
_diffrn_radiation_type MoK\a
_diffrn_radiation_wavelength 0.71073
_diffrn_reflns_av_R_equivalents 0.0926
_diffrn_reflns_av_sigmaI/netI 0.1354
_diffrn_reflns_limit_h_max 21
_diffrn_reflns_limit_h_min -21
_diffrn_reflns_limit_k_max 26
_diffrn_reflns_limit_k_min -21
_diffrn_reflns_limit_l_max 30
_diffrn_reflns_limit_l_min -24
_diffrn_reflns_number 15851
_diffrn_reflns_theta_full 25.75
_diffrn_reflns_theta_max 25.75
_diffrn_reflns_theta_min 1.69
_exptl_absorpt_coefficient_mu 0.252
_exptl_crystal_density_diffrn 1.208
_exptl_crystal_density_method 'not measured'
_exptl_crystal_F_000 3744
_refine_diff_density_max 0.795
_refine_diff_density_min -0.620
_refine_diff_density_rms 0.092
_refine_ls_abs_structure_details 'Flack H D (1983), Acta Cryst. A39, 876-881'
_refine_ls_abs_structure_Flack -0.03(14)
_refine_ls_extinction_coef 0.0021(3)
_refine_ls_extinction_expression Fc^*^=kFc[1+0.001xFc^2^\l^3^/sin(2\q)]^-1/4^
_refine_ls_extinction_method SHELXL
_refine_ls_goodness_of_fit_ref 1.030
_refine_ls_hydrogen_treatment mixed
_refine_ls_matrix_type full
_refine_ls_number_parameters 555
_refine_ls_number_reflns 7724
_refine_ls_number_restraints 1
_refine_ls_restrained_S_all 1.030
_refine_ls_R_factor_all 0.1456
_refine_ls_R_factor_gt 0.0792
_refine_ls_shift/su_max 9.631
_refine_ls_shift/su_mean 0.031
_refine_ls_structure_factor_coef Fsqd
_refine_ls_weighting_details 'calc w=1/[\s^2^(Fo^2^)+(0.1204P)^2^+0.1277P] where P=(Fo^2^+2Fc^2^)/3'
_refine_ls_weighting_scheme calc
_refine_ls_wR_factor_gt 0.1893
_refine_ls_wR_factor_ref 0.2288
_reflns_number_gt 4588
_reflns_number_total 7724
_reflns_threshold_expression >2sigma(I)
_cod_data_source_file om9007423_si_002.cif
_cod_data_source_block complex_5
_cod_original_formula_sum 'C45.50 H61 Al Cl3 N6 O3.50'
_cod_database_code 4063433

loop_
_symmetry_equiv_pos_as_xyz
'x, y, z'
'-x, -y, z'
'x, -y, z+1/2'
'-x, y, z+1/2'
'x+1/2, y+1/2, z'
'-x+1/2, -y+1/2, z'
'x+1/2, -y+1/2, z+1/2'
'-x+1/2, y+1/2, z+1/2'

loop_
_atom_site_label
_atom_site_type_symbol
_atom_site_fract_x
_atom_site_fract_y
_atom_site_fract_z
_atom_site_U_iso_or_equiv
_atom_site_adp_type
_atom_site_occupancy
_atom_site_symmetry_multiplicity
_atom_site_calc_flag
_atom_site_refinement_flags
_atom_site_disorder_assembly
_atom_site_disorder_group
C3 C 0.7631(4) 0.9244(3) 0.6896(3) 0.0352(16) Uani 1 1 d . . .
H3 H 0.7798 0.9086 0.7223 0.042 Uiso 1 1 calc R . .
C4 C 0.6878(4) 0.9375(3) 0.6819(3) 0.0378(17) Uani 1 1 d . . .
C1 C 0.7922(3) 0.9587(3) 0.5966(3) 0.0298(15) Uani 1 1 d . . .
C2 C 0.8135(3) 0.9353(3) 0.6474(3) 0.0294(15) Uani 1 1 d . . .
Al1 Al 0.93299(9) 0.94565(8) 0.54232(9) 0.0250(4) Uani 1 1 d . . .
O1 O 0.8399(2) 0.96719(19) 0.55630(17) 0.0323(11) Uani 1 1 d . . .
N1 N 0.9464(3) 0.9292(2) 0.6233(2) 0.0268(12) Uani 1 1 d . . .
N2 N 0.8916(3) 0.9254(2) 0.6598(2) 0.0283(12) Uani 1 1 d . . .
N3 N 0.9135(3) 0.9159(3) 0.7103(2) 0.0367(14) Uani 1 1 d . . .
O2 O 0.9559(2) 0.86870(18) 0.53091(17) 0.0315(11) Uani 1 1 d . . .
N4 N 0.9099(3) 0.9523(2) 0.4614(2) 0.0269(12) Uani 1 1 d . . .
N5 N 0.9036(3) 0.9057(2) 0.4265(2) 0.0295(13) Uani 1 1 d . . .
N6 N 0.8912(3) 0.9210(3) 0.3755(2) 0.0388(15) Uani 1 1 d . . .
C17 C 1.0093(3) 0.9200(3) 0.6530(3) 0.0289(15) Uani 1 1 d . . .
C22 C 0.9883(4) 0.9116(3) 0.7066(3) 0.0346(16) Uani 1 1 d . . .
C21 C 1.0434(4) 0.9011(3) 0.7468(3) 0.0441(18) Uani 1 1 d . . .
H21 H 1.0302 0.8948 0.7828 0.053 Uiso 1 1 calc R . .
C20 C 1.1154(4) 0.9007(4) 0.7310(3) 0.045(2) Uani 1 1 d . . .
H20 H 1.1523 0.8936 0.7568 0.054 Uiso 1 1 calc R . .
C19 C 1.1374(4) 0.9104(3) 0.6771(3) 0.0403(18) Uani 1 1 d . . .
H19 H 1.1882 0.9106 0.6686 0.048 Uiso 1 1 calc R . .
C18 C 1.0864(4) 0.9197(3) 0.6367(3) 0.0368(17) Uani 1 1 d . . .
H18 H 1.1007 0.9254 0.6009 0.044 Uiso 1 1 calc R . .
C6 C 0.7141(4) 0.9728(3) 0.5887(3) 0.0327(16) Uani 1 1 d . . .
C5 C 0.6657(4) 0.9607(3) 0.6317(3) 0.0363(16) Uani 1 1 d . . .
H5 H 0.6150 0.9687 0.6266 0.044 Uiso 1 1 calc R . .
C12 C 0.6869(3) 1.0050(3) 0.5372(3) 0.0410(17) Uani 1 1 d . . .
C13 C 0.6016(4) 1.0171(4) 0.5393(4) 0.061(2) Uani 1 1 d . . .
H13A H 0.5755 0.9792 0.5442 0.091 Uiso 1 1 calc R . .
H13B H 0.5858 1.0357 0.5061 0.091 Uiso 1 1 calc R . .
H13C H 0.5906 1.0439 0.5690 0.091 Uiso 1 1 calc R . .
C14 C 0.7264(4) 1.0678(4) 0.5331(5) 0.062(3) Uani 1 1 d . . .
H14A H 0.7145 1.0918 0.5643 0.093 Uiso 1 1 calc R . .
H14B H 0.7097 1.0886 0.5011 0.093 Uiso 1 1 calc R . .
H14C H 0.7797 1.0619 0.5312 0.093 Uiso 1 1 calc R . .
C15 C 0.7021(5) 0.9649(4) 0.4867(4) 0.054(2) Uani 1 1 d . . .
H15A H 0.7539 0.9517 0.4872 0.065 Uiso 1 1 calc R . .
H15B H 0.6708 0.9288 0.4885 0.065 Uiso 1 1 calc R . .
C16 C 0.6873(7) 0.9967(7) 0.4353(5) 0.098(4) Uani 1 1 d . . .
H16A H 0.6598 1.0335 0.4424 0.147 Uiso 1 1 calc R . .
H16B H 0.6586 0.9708 0.4120 0.147 Uiso 1 1 calc R . .
H16C H 0.7340 1.0067 0.4182 0.147 Uiso 1 1 calc R . .
C7 C 0.6303(4) 0.9318(3) 0.7287(3) 0.0448(19) Uani 1 1 d . . .
C9 C 0.5625(4) 0.8948(4) 0.7104(4) 0.057(2) Uani 1 1 d . . .
H9A H 0.5395 0.9144 0.6799 0.085 Uiso 1 1 calc R . .
H9B H 0.5271 0.8921 0.7394 0.085 Uiso 1 1 calc R . .
H9C H 0.5783 0.8546 0.7002 0.085 Uiso 1 1 calc R . .
C8 C 0.6643(5) 0.9009(4) 0.7779(4) 0.061(2) Uani 1 1 d . . .
H8A H 0.6283 0.9005 0.8067 0.092 Uiso 1 1 calc R . .
H8B H 0.7081 0.9228 0.7891 0.092 Uiso 1 1 calc R . .
H8C H 0.6777 0.8597 0.7689 0.092 Uiso 1 1 calc R . .
C10 C 0.6061(5) 0.9980(4) 0.7437(4) 0.061(2) Uani 1 1 d . . .
H10A H 0.5792 1.0153 0.7132 0.073 Uiso 1 1 calc R . .
H10B H 0.5715 0.9960 0.7738 0.073 Uiso 1 1 calc R . .
C11 C 0.6693(6) 1.0405(4) 0.7586(5) 0.086(4) Uani 1 1 d . . .
H11A H 0.6920 1.0270 0.7916 0.129 Uiso 1 1 calc R . .
H11B H 0.6500 1.0810 0.7633 0.129 Uiso 1 1 calc R . .
H11C H 0.7061 1.0405 0.7302 0.129 Uiso 1 1 calc R . .
C47 C 0.8997(3) 1.0026(3) 0.4303(3) 0.0301(14) Uani 1 1 d . . .
C52 C 0.8884(3) 0.9838(3) 0.3774(3) 0.0320(15) Uani 1 1 d . . .
C51 C 0.8780(4) 1.0264(3) 0.3347(3) 0.0437(18) Uani 1 1 d . . .
H51 H 0.8692 1.0139 0.2994 0.052 Uiso 1 1 calc R . .
C50 C 0.8818(4) 1.0863(4) 0.3483(3) 0.046(2) Uani 1 1 d . . .
H50 H 0.8764 1.1154 0.3213 0.055 Uiso 1 1 calc R . .
C49 C 0.8936(4) 1.1059(3) 0.4022(3) 0.0413(18) Uani 1 1 d . . .
H49 H 0.8950 1.1475 0.4094 0.050 Uiso 1 1 calc R . .
C48 C 0.9030(4) 1.0654(3) 0.4444(3) 0.0345(16) Uani 1 1 d . . .
H48 H 0.9109 1.0784 0.4797 0.041 Uiso 1 1 calc R . .
C32 C 0.9155(3) 0.8432(3) 0.4408(3) 0.0289(14) Uani 1 1 d . . .
C31 C 0.9436(4) 0.8270(3) 0.4923(3) 0.0311(15) Uani 1 1 d . . .
C36 C 0.9595(4) 0.7646(3) 0.5008(3) 0.0370(17) Uani 1 1 d . . .
C35 C 0.9470(4) 0.7240(3) 0.4595(3) 0.0444(19) Uani 1 1 d . . .
H35 H 0.9586 0.6834 0.4659 0.053 Uiso 1 1 calc R . .
C34 C 0.9186(4) 0.7387(3) 0.4094(3) 0.0377(17) Uani 1 1 d . . .
C33 C 0.9025(4) 0.7996(3) 0.4005(3) 0.0381(17) Uani 1 1 d . . .
H33 H 0.8828 0.8117 0.3673 0.046 Uiso 1 1 calc R . .
C42 C 0.9926(4) 0.7440(3) 0.5568(3) 0.0456(19) Uani 1 1 d . . .
C44 C 1.0042(6) 0.6740(3) 0.5583(4) 0.072(3) Uani 1 1 d . . .
H44A H 0.9571 0.6539 0.5525 0.108 Uiso 1 1 calc R . .
H44B H 1.0240 0.6624 0.5929 0.108 Uiso 1 1 calc R . .
H44C H 1.0388 0.6623 0.5304 0.108 Uiso 1 1 calc R . .
C43 C 0.9404(5) 0.7592(4) 0.6032(4) 0.060(2) Uani 1 1 d . . .
H43A H 0.9317 0.8024 0.6041 0.090 Uiso 1 1 calc R . .
H43B H 0.9628 0.7466 0.6367 0.090 Uiso 1 1 calc R . .
H43C H 0.8936 0.7383 0.5983 0.090 Uiso 1 1 calc R . .
C45 C 1.0692(5) 0.7761(4) 0.5660(4) 0.060(2) Uani 1 1 d . . .
H45A H 1.0604 0.8197 0.5680 0.072 Uiso 1 1 calc R . .
H45B H 1.0885 0.7633 0.6008 0.072 Uiso 1 1 calc R . .
C46 C 1.1291(6) 0.7652(6) 0.5244(5) 0.095(4) Uani 1 1 d . . .
H46A H 1.1169 0.7295 0.5038 0.142 Uiso 1 1 calc R . .
H46B H 1.1763 0.7593 0.5422 0.142 Uiso 1 1 calc R . .
H46C H 1.1322 0.7997 0.5007 0.142 Uiso 1 1 calc R . .
C37 C 0.9044(4) 0.6905(3) 0.3663(3) 0.048(2) Uani 1 1 d . . .
C39 C 0.9515(6) 0.6331(4) 0.3736(4) 0.068(3) Uani 1 1 d . . .
H39A H 1.0036 0.6439 0.3741 0.102 Uiso 1 1 calc R . .
H39B H 0.9422 0.6056 0.3442 0.102 Uiso 1 1 calc R . .
H39C H 0.9384 0.6138 0.4071 0.102 Uiso 1 1 calc R . .
C38 C 0.8186(5) 0.6722(5) 0.3700(5) 0.081(3) Uani 1 1 d . . .
H38A H 0.8093 0.6525 0.4040 0.122 Uiso 1 1 calc R . .
H38B H 0.8064 0.6448 0.3411 0.122 Uiso 1 1 calc R . .
H38C H 0.7882 0.7081 0.3673 0.122 Uiso 1 1 calc R . .
C40 C 0.9172(6) 0.7157(5) 0.3092(4) 0.076(3) Uani 1 1 d . . .
H40A H 0.8821 0.7486 0.3028 0.091 Uiso 1 1 calc R . .
H40B H 0.9068 0.6838 0.2832 0.091 Uiso 1 1 calc R . .
C41 C 0.9976(9) 0.7395(5) 0.3000(6) 0.105(4) Uani 1 1 d . . .
H41A H 1.0063 0.7744 0.3225 0.158 Uiso 1 1 calc R . .
H41B H 1.0036 0.7508 0.2628 0.158 Uiso 1 1 calc R . .
H41C H 1.0329 0.7081 0.3090 0.158 Uiso 1 1 calc R . .
C91 C 0.7500 0.7500 0.5075(5) 0.056(3) Uani 1 2 d S . .
H91A H 0.7939 0.7504 0.4843 0.067 Uiso 0.50 1 calc PR . .
H91B H 0.7061 0.7496 0.4843 0.067 Uiso 0.50 1 calc PR . .
C92 C 0.7500 0.7500 0.6891(6) 0.081(4) Uani 1 2 d S . .
H92A H 0.7655 0.7166 0.6659 0.097 Uiso 0.50 1 calc PR . .
H92B H 0.7345 0.7834 0.6659 0.097 Uiso 0.50 1 calc PR . .
Cl1 Cl 0.74908(13) 0.81666(9) 0.54634(12) 0.0701(7) Uani 1 1 d . . .
Cl2 Cl 0.82660(13) 0.77352(11) 0.72746(13) 0.0791(8) Uani 1 1 d . . .
H101 H 0.194(3) 0.674(2) 0.407(2) 0.000(12) Uiso 1 1 d . . .
H102 H 0.144(3) 0.716(2) 0.388(2) 0.000(12) Uiso 1 1 d . . .
O3 O 1.0000 1.0000 0.5401(3) 0.0310(13) Uani 1 2 d S . .
O101 O 0.2099(9) 0.7164(7) 0.3887(6) 0.176(5) Uani 1 1 d . . .
C103 C 0.2500 0.7500 0.7213(7) 0.24(2) Uani 1 2 d S . .
H10C H 0.2831 0.7267 0.7445 0.289 Uiso 0.50 1 calc PR . .
H10D H 0.2169 0.7733 0.7445 0.289 Uiso 0.50 1 calc PR . .
Cl3 Cl 0.1861(6) 0.6898(6) 0.6787(4) 0.330(7) Uani 1 1 d . . .

loop_
_atom_site_aniso_label
_atom_site_aniso_U_11
_atom_site_aniso_U_22
_atom_site_aniso_U_33
_atom_site_aniso_U_23
_atom_site_aniso_U_13
_atom_site_aniso_U_12
C3 0.041(4) 0.036(4) 0.029(4) -0.002(3) 0.004(3) 0.006(3)
C4 0.038(4) 0.045(4) 0.031(4) -0.003(4) 0.007(3) 0.004(3)
C1 0.035(3) 0.033(4) 0.021(4) -0.006(3) 0.004(3) 0.004(3)
C2 0.030(3) 0.033(3) 0.026(4) -0.005(3) 0.004(3) 0.001(3)
Al1 0.0297(8) 0.0313(9) 0.0139(9) -0.0001(9) 0.0007(8) 0.0017(7)
O1 0.035(2) 0.041(2) 0.021(3) 0.007(2) 0.0015(18) 0.0021(18)
N1 0.028(3) 0.038(3) 0.014(3) 0.001(2) 0.004(2) 0.004(2)
N2 0.034(3) 0.036(3) 0.014(3) -0.002(2) -0.003(2) 0.000(2)
N3 0.043(3) 0.057(4) 0.011(3) -0.001(3) -0.005(2) -0.008(3)
O2 0.040(2) 0.034(2) 0.021(3) -0.002(2) 0.0002(18) 0.0066(18)
N4 0.030(3) 0.031(3) 0.020(3) -0.004(3) -0.002(2) -0.002(2)
N5 0.038(3) 0.039(3) 0.011(3) -0.007(3) -0.004(2) -0.002(2)
N6 0.057(4) 0.043(4) 0.016(3) -0.001(3) 0.000(3) -0.002(3)
C17 0.034(3) 0.023(3) 0.029(4) -0.002(3) -0.008(3) -0.001(3)
C22 0.042(4) 0.040(4) 0.021(4) -0.003(3) -0.004(3) -0.005(3)
C21 0.048(4) 0.057(5) 0.027(4) 0.008(4) -0.013(3) -0.009(4)
C20 0.043(5) 0.060(5) 0.033(5) -0.001(4) -0.016(3) 0.010(3)
C19 0.036(4) 0.040(4) 0.045(5) 0.005(4) -0.004(3) 0.002(3)
C18 0.040(4) 0.042(4) 0.028(4) -0.002(4) -0.007(3) -0.003(3)
C6 0.036(4) 0.030(4) 0.032(4) -0.006(3) 0.005(3) 0.006(3)
C5 0.034(3) 0.046(4) 0.029(4) -0.008(3) 0.007(3) -0.004(3)
C12 0.034(3) 0.057(4) 0.032(4) 0.009(4) -0.003(3) 0.010(3)
C13 0.041(4) 0.092(6) 0.050(5) 0.021(6) -0.002(4) 0.018(4)
C14 0.053(5) 0.061(5) 0.072(7) 0.026(5) 0.000(4) 0.000(4)
C15 0.049(5) 0.072(6) 0.041(5) 0.002(5) -0.007(4) 0.004(4)
C16 0.115(9) 0.119(10) 0.060(8) -0.005(8) -0.014(6) 0.016(7)
C7 0.044(4) 0.047(4) 0.043(5) 0.004(4) 0.017(3) -0.002(3)
C9 0.048(5) 0.075(6) 0.047(5) 0.008(5) 0.013(4) -0.011(4)
C8 0.057(5) 0.082(6) 0.046(5) 0.006(5) 0.029(4) -0.001(5)
C10 0.069(5) 0.054(5) 0.059(6) -0.003(5) 0.036(4) 0.007(4)
C11 0.096(8) 0.060(6) 0.102(10) -0.029(6) 0.033(7) -0.012(5)
C47 0.027(3) 0.041(4) 0.022(4) 0.010(3) 0.003(3) 0.006(3)
C52 0.037(4) 0.045(4) 0.014(4) 0.001(3) 0.000(3) 0.005(3)
C51 0.069(5) 0.042(4) 0.020(4) 0.007(4) -0.002(3) 0.004(4)
C50 0.059(5) 0.052(5) 0.028(5) 0.021(4) -0.003(3) -0.004(4)
C49 0.051(4) 0.038(4) 0.034(5) 0.012(4) 0.003(3) -0.004(3)
C48 0.049(4) 0.032(4) 0.022(4) -0.007(3) -0.009(3) 0.005(3)
C32 0.035(3) 0.031(3) 0.020(4) 0.000(3) 0.000(3) 0.003(3)
C31 0.040(4) 0.036(4) 0.018(4) -0.010(3) 0.007(3) -0.001(3)
C36 0.046(4) 0.036(4) 0.029(4) 0.001(4) 0.003(3) 0.002(3)
C35 0.058(5) 0.031(4) 0.044(5) -0.007(4) 0.000(4) -0.002(3)
C34 0.049(4) 0.030(4) 0.034(5) -0.006(3) -0.006(3) 0.000(3)
C33 0.046(4) 0.045(4) 0.024(4) -0.009(4) -0.002(3) 0.008(3)
C42 0.066(5) 0.033(4) 0.037(5) -0.003(4) -0.009(4) 0.009(3)
C44 0.133(8) 0.037(4) 0.046(6) 0.010(4) -0.011(5) 0.019(5)
C43 0.100(7) 0.044(5) 0.036(5) 0.004(4) 0.003(5) -0.001(4)
C45 0.060(5) 0.063(5) 0.057(6) 0.009(5) -0.012(4) 0.013(4)
C46 0.075(7) 0.115(9) 0.094(10) 0.015(7) -0.003(6) 0.007(6)
C37 0.056(5) 0.047(4) 0.042(5) -0.014(4) 0.000(4) 0.006(3)
C39 0.097(7) 0.056(5) 0.051(6) -0.022(5) -0.002(5) 0.013(5)
C38 0.074(6) 0.073(6) 0.097(9) -0.040(6) 0.001(6) -0.009(5)
C40 0.129(9) 0.066(6) 0.032(6) -0.017(5) -0.003(5) 0.006(6)
C41 0.149(11) 0.076(7) 0.091(10) -0.018(7) 0.062(8) -0.018(8)
C91 0.069(8) 0.055(7) 0.043(7) 0.000 0.000 0.005(6)
C92 0.094(11) 0.105(11) 0.044(9) 0.000 0.000 -0.010(9)
Cl1 0.0969(16) 0.0432(10) 0.0700(17) -0.0009(13) 0.0095(13) -0.0059(10)
Cl2 0.0797(16) 0.0700(14) 0.088(2) -0.0015(15) 0.0020(14) 0.0008(11)
O3 0.033(3) 0.042(3) 0.018(3) 0.000 0.000 -0.003(2)
O101 0.217(14) 0.193(13) 0.120(11) -0.070(10) -0.030(10) -0.031(10)
C103 0.27(4) 0.44(6) 0.011(9) 0.000 0.000 0.23(4)
Cl3 0.320(11) 0.424(15) 0.245(9) 0.179(11) 0.114(8) 0.228(11)

loop_
_atom_type_symbol
_atom_type_description
_atom_type_scat_dispersion_real
_atom_type_scat_dispersion_imag
_atom_type_scat_source
C C 0.0033 0.0016 'International Tables Vol C Tables 4.2.6.8 and 6.1.1.4'
H H 0.0000 0.0000 'International Tables Vol C Tables 4.2.6.8 and 6.1.1.4'
N N 0.0061 0.0033 'International Tables Vol C Tables 4.2.6.8 and 6.1.1.4'
O O 0.0106 0.0060 'International Tables Vol C Tables 4.2.6.8 and 6.1.1.4'
Al Al 0.0645 0.0514 'International Tables Vol C Tables 4.2.6.8 and 6.1.1.4'
Cl Cl 0.1484 0.1585 'International Tables Vol C Tables 4.2.6.8 and 6.1.1.4'

loop_
_geom_angle_atom_site_label_1
_geom_angle_atom_site_label_2
_geom_angle_atom_site_label_3
_geom_angle
_geom_angle_site_symmetry_1
_geom_angle_site_symmetry_3
_geom_angle_publ_flag
C4 C3 C2 119.1(7) . . ?
C3 C4 C5 118.1(6) . . ?
C3 C4 C7 121.5(7) . . ?
C5 C4 C7 120.3(6) . . ?
O1 C1 C2 123.3(5) . . ?
O1 C1 C6 119.3(6) . . ?
C2 C1 C6 117.4(5) . . ?
C3 C2 C1 123.7(6) . . ?
C3 C2 N2 115.9(6) . . ?
C1 C2 N2 120.3(5) . . ?
O3 Al1 O2 120.47(16) . . ?
O3 Al1 O1 119.00(17) . . ?
O2 Al1 O1 120.5(2) . . ?
O3 Al1 N4 93.5(3) . . ?
O2 Al1 N4 87.6(2) . . ?
O1 Al1 N4 89.0(2) . . ?
O3 Al1 N1 94.2(3) . . ?
O2 Al1 N1 87.8(2) . . ?
O1 Al1 N1 88.0(2) . . ?
N4 Al1 N1 172.3(2) . . ?
C1 O1 Al1 135.7(4) . . ?
N2 N1 C17 103.5(5) . . ?
N2 N1 Al1 125.9(4) . . ?
C17 N1 Al1 130.7(4) . . ?
N3 N2 N1 115.5(5) . . ?
N3 N2 C2 120.5(5) . . ?
N1 N2 C2 123.8(5) . . ?
N2 N3 C22 103.9(5) . . ?
C31 O2 Al1 137.0(4) . . ?
N5 N4 C47 104.2(5) . . ?
N5 N4 Al1 126.2(4) . . ?
C47 N4 Al1 129.6(4) . . ?
N6 N5 N4 115.7(5) . . ?
N6 N5 C32 120.1(5) . . ?
N4 N5 C32 124.0(5) . . ?
N5 N6 C52 103.0(6) . . ?
N1 C17 C22 108.2(5) . . ?
N1 C17 C18 129.9(6) . . ?
C22 C17 C18 121.9(6) . . ?
N3 C22 C17 109.0(5) . . ?
N3 C22 C21 130.8(6) . . ?
C17 C22 C21 120.2(6) . . ?
C20 C21 C22 117.4(7) . . ?
C21 C20 C19 122.8(7) . . ?
C18 C19 C20 122.0(7) . . ?
C19 C18 C17 115.7(7) . . ?
C5 C6 C1 117.0(6) . . ?
C5 C6 C12 121.6(6) . . ?
C1 C6 C12 121.2(5) . . ?
C6 C5 C4 124.8(6) . . ?
C6 C12 C13 111.2(6) . . ?
C6 C12 C15 110.6(5) . . ?
C13 C12 C15 107.3(6) . . ?
C6 C12 C14 108.6(6) . . ?
C13 C12 C14 107.3(6) . . ?
C15 C12 C14 111.8(7) . . ?
C16 C15 C12 113.2(9) . . ?
C8 C7 C9 108.4(7) . . ?
C8 C7 C4 111.7(6) . . ?
C9 C7 C4 110.3(7) . . ?
C8 C7 C10 109.6(7) . . ?
C9 C7 C10 110.2(6) . . ?
C4 C7 C10 106.6(6) . . ?
C11 C10 C7 115.2(7) . . ?
N4 C47 C52 108.2(6) . . ?
N4 C47 C48 130.1(6) . . ?
C52 C47 C48 121.6(6) . . ?
N6 C52 C47 108.9(6) . . ?
N6 C52 C51 129.5(6) . . ?
C47 C52 C51 121.7(6) . . ?
C50 C51 C52 116.5(7) . . ?
C51 C50 C49 122.3(7) . . ?
C48 C49 C50 122.3(7) . . ?
C49 C48 C47 115.6(6) . . ?
C33 C32 C31 121.8(6) . . ?
C33 C32 N5 117.0(6) . . ?
C31 C32 N5 121.1(6) . . ?
O2 C31 C36 121.5(6) . . ?
O2 C31 C32 121.8(6) . . ?
C36 C31 C32 116.7(6) . . ?
C35 C36 C31 118.9(7) . . ?
C35 C36 C42 122.0(6) . . ?
C31 C36 C42 119.1(6) . . ?
C36 C35 C34 125.4(7) . . ?
C35 C34 C33 116.4(7) . . ?
C35 C34 C37 122.0(6) . . ?
C33 C34 C37 121.6(7) . . ?
C34 C33 C32 120.8(7) . . ?
C43 C42 C44 106.4(7) . . ?
C43 C42 C45 109.3(7) . . ?
C44 C42 C45 109.1(7) . . ?
C43 C42 C36 111.9(6) . . ?
C44 C42 C36 110.9(6) . . ?
C45 C42 C36 109.2(6) . . ?
C46 C45 C42 116.9(8) . . ?
C34 C37 C39 113.4(7) . . ?
C34 C37 C40 111.7(7) . . ?
C39 C37 C40 109.0(7) . . ?
C34 C37 C38 107.2(6) . . ?
C39 C37 C38 108.4(7) . . ?
C40 C37 C38 106.8(8) . . ?
C37 C40 C41 113.4(9) . . ?
Cl1 C91 Cl1 113.4(7) . 6_665 ?
Cl2 C92 Cl2 114.0(9) . 6_665 ?
Al1 O3 Al1 176.2(5) . 2_775 ?
Cl3 C103 Cl3 117.8(10) . 6_565 ?

loop_
_geom_bond_atom_site_label_1
_geom_bond_atom_site_label_2
_geom_bond_distance
_geom_bond_site_symmetry_2
_geom_bond_publ_flag
C3 C4 1.388(9) . ?
C3 C2 1.398(9) . ?
C4 C5 1.399(10) . ?
C4 C7 1.551(10) . ?
C1 O1 1.326(7) . ?
C1 C2 1.408(9) . ?
C1 C6 1.442(9) . ?
C2 N2 1.444(8) . ?
Al1 O3 1.6900(17) . ?
Al1 O2 1.760(4) . ?
Al1 O1 1.762(4) . ?
Al1 N4 2.050(6) . ?
Al1 N1 2.051(6) . ?
N1 N2 1.333(7) . ?
N1 C17 1.358(8) . ?
N2 N3 1.327(7) . ?
N3 C22 1.342(8) . ?
O2 C31 1.341(7) . ?
N4 N5 1.340(7) . ?
N4 C47 1.357(8) . ?
N5 N6 1.326(8) . ?
N5 C32 1.432(8) . ?
N6 C52 1.380(9) . ?
C17 C22 1.389(9) . ?
C17 C18 1.434(9) . ?
C22 C21 1.418(9) . ?
C21 C20 1.345(10) . ?
C20 C19 1.407(11) . ?
C19 C18 1.368(10) . ?
C6 C5 1.397(9) . ?
C6 C12 1.535(10) . ?
C12 C13 1.547(9) . ?
C12 C15 1.552(12) . ?
C12 C14 1.553(10) . ?
C15 C16 1.472(15) . ?
C7 C8 1.520(12) . ?
C7 C9 1.527(11) . ?
C7 C10 1.561(10) . ?
C10 C11 1.510(13) . ?
C47 C52 1.388(9) . ?
C47 C48 1.423(9) . ?
C52 C51 1.422(10) . ?
C51 C50 1.357(11) . ?
C50 C49 1.417(11) . ?
C49 C48 1.381(10) . ?
C32 C33 1.402(9) . ?
C32 C31 1.415(9) . ?
C31 C36 1.413(9) . ?
C36 C35 1.373(10) . ?
C36 C42 1.571(10) . ?
C35 C34 1.378(10) . ?
C34 C33 1.386(10) . ?
C34 C37 1.522(10) . ?
C42 C43 1.517(12) . ?
C42 C44 1.551(10) . ?
C42 C45 1.556(12) . ?
C45 C46 1.502(15) . ?
C37 C39 1.526(11) . ?
C37 C40 1.532(13) . ?
C37 C38 1.586(12) . ?
C40 C41 1.545(17) . ?
C91 Cl1 1.750(8) . ?
C91 Cl1 1.750(8) 6_665 ?
C92 Cl2 1.743(9) . ?
C92 Cl2 1.743(9) 6_665 ?
O3 Al1 1.6900(17) 2_775 ?
C103 Cl3 2.039(18) . ?
C103 Cl3 2.039(18) 6_565 ?
